data_7244451
loop_
_publ_author_name
'Priola, Emanuele'
'Curetti, Nadia'
'Marabello, Domenica'
'Andreo, Jacopo'
'Giordana, Alessia'
'Andreo, Luca'
'Benna, Piera'
'Freire, Paulo Tarso Cavalcante'
'Benzi, Paola'
'Operti, Lorenza'
'Diana, Eliano'

_publ_section_title
;
 Crystal engineering of aurophilic supramolecular architectures and
 coordination polymers based on butterfly-like copper--dicyanoaurate
 complexes: vapochromism, P--T behaviour and multi-metallic cocrystal
 formation
;
_journal_issue 12
_journal_name_full CrystEngComm
_journal_page_first 2336
_journal_page_last 2348
_journal_paper_doi 10.1039/D1CE00964H
_journal_volume 24
_journal_year 2022
_chemical_formula_moiety 'C30 H18 Au2 Cu2 N10, C2 H3 N'
_chemical_formula_sum 'C32 H21 Au2 Cu2 N11'
_chemical_formula_weight 1080.61
_space_group_crystal_system triclinic
_space_group_IT_number 2
_space_group_name_Hall '-P 1'
_space_group_name_H-M_alt 'P -1'
_atom_sites_solution_hydrogens geom
_atom_sites_solution_primary direct
_audit_creation_date 2018-04-12
_audit_creation_method
;
Olex2 1.2
(compiled 2017.08.10 svn.r3458 for OlexSys, GUI svn.r5381)
;
_audit_update_record
;
2022-02-15 deposited with the CCDC.	2022-02-17 downloaded from the CCDC.
;
_cell_angle_alpha 87.894(10)
_cell_angle_beta 75.657(9)
_cell_angle_gamma 64.038(10)
_cell_formula_units_Z 2
_cell_length_a 11.7397(11)
_cell_length_b 12.2661(14)
_cell_length_c 13.3343(17)
_cell_measurement_reflns_used 3874
_cell_measurement_temperature 295(5)
_cell_measurement_theta_max 25.3760
_cell_measurement_theta_min 3.3570
_cell_volume 1666.9(4)
_computing_cell_refinement 'CrysAlisPro 1.171.38.46 (Rigaku OD, 2015)'
_computing_data_collection 'CrysAlisPro 1.171.38.46 (Rigaku OD, 2015)'
_computing_data_reduction 'CrysAlisPro 1.171.38.46 (Rigaku OD, 2015)'
_computing_molecular_graphics 'Olex2 (Dolomanov et al., 2009)'
_computing_publication_material 'Olex2 (Dolomanov et al., 2009)'
_computing_structure_refinement 'ShelXL (Sheldrick, 2015)'
_computing_structure_solution 'ShelXS (Sheldrick, 2008)'
_diffrn_ambient_temperature 295(5)
_diffrn_detector 'CCD plate'
_diffrn_detector_area_resol_mean 10.2890
_diffrn_detector_type Ruby
_diffrn_measured_fraction_theta_full 0.998
_diffrn_measured_fraction_theta_max 0.998
_diffrn_measurement_details
;
List of Runs (angles in degrees, time in seconds):

  # Type    Start    End  Width  t~exp~   \w     \q     \k     \f   Frames
#--------------------------------------------------------------------------
  1  \w     19.00  63.00   1.00    7.50    --  -22.62  19.00-180.00   44
  2  \w     45.00  70.00   1.00    7.50    --   22.47 -70.00-107.00   25
  3  \w    -12.00  26.00   1.00    7.50    --  -22.62 -67.00 -45.80   38
  4  \w    -24.00  11.00   1.00    7.50    --  -22.62  19.00-180.00   35
  5  \w    -84.00  69.00   1.00    7.50    --   22.47 -69.00 -82.00  153
  6  \w    -27.00  63.00   1.00    7.50    --   22.47 -69.00 169.29   90
  7  \w    -85.00  69.00   1.00    7.50    --   22.47 -70.00  43.88  154
  8  \w    -59.00 -34.00   1.00    7.50    --   22.47 -69.00 169.29   25
  9  \w    -79.00  68.00   1.00    7.50    --   22.47 -70.00 125.36  147
;
_diffrn_measurement_device 'four-circle diffractometer'
_diffrn_measurement_device_type 'Xcalibur, Ruby, Gemini ultra'
_diffrn_measurement_method '\w scans'
_diffrn_orient_matrix_type 'CrysAlisPro convention (1999,Acta A55,543-557)'
_diffrn_orient_matrix_UB_11 0.0210553000
_diffrn_orient_matrix_UB_12 0.0463885000
_diffrn_orient_matrix_UB_13 -0.0093769000
_diffrn_orient_matrix_UB_21 0.0020148000
_diffrn_orient_matrix_UB_22 0.0023106000
_diffrn_orient_matrix_UB_23 0.0525756000
_diffrn_orient_matrix_UB_31 0.0662576000
_diffrn_orient_matrix_UB_32 -0.0448067000
_diffrn_orient_matrix_UB_33 -0.0135287000
_diffrn_radiation_monochromator graphite
_diffrn_radiation_probe x-ray
_diffrn_radiation_type MoK\a
_diffrn_radiation_wavelength 0.71073
_diffrn_reflns_av_R_equivalents 0.0770
_diffrn_reflns_av_unetI/netI 0.0868
_diffrn_reflns_Laue_measured_fraction_full 0.998
_diffrn_reflns_Laue_measured_fraction_max 0.998
_diffrn_reflns_limit_h_max 14
_diffrn_reflns_limit_h_min -14
_diffrn_reflns_limit_k_max 15
_diffrn_reflns_limit_k_min -15
_diffrn_reflns_limit_l_max 16
_diffrn_reflns_limit_l_min -16
_diffrn_reflns_number 17920
_diffrn_reflns_point_group_measured_fraction_full 0.998
_diffrn_reflns_point_group_measured_fraction_max 0.998
_diffrn_reflns_theta_full 25.242
_diffrn_reflns_theta_max 26.372
_diffrn_reflns_theta_min 3.272
_diffrn_source 'fine-focus sealed X-ray tube'
_diffrn_source_type 'Enhance (Mo) X-ray Source'
_exptl_absorpt_coefficient_mu 10.074
_exptl_absorpt_correction_T_max 1.00000
_exptl_absorpt_correction_T_min 0.24921
_exptl_absorpt_correction_type multi-scan
_exptl_absorpt_process_details
;
CrysAlisPro 1.171.38.46 (Rigaku Oxford Diffraction, 2015)
Empirical absorption correction using spherical harmonics,
 implemented in SCALE3 ABSPACK scaling algorithm.
;
_exptl_crystal_colour 'clear dark brown'
_exptl_crystal_colour_lustre clear
_exptl_crystal_colour_modifier dark
_exptl_crystal_colour_primary brown
_exptl_crystal_density_diffrn 2.153
_exptl_crystal_description plate
_exptl_crystal_F_000 1012
_exptl_crystal_recrystallization_method 'Re-crystallisation from solvent: acetonitrile'
_exptl_crystal_size_max 0.56
_exptl_crystal_size_mid 0.34
_exptl_crystal_size_min 0.22
_refine_diff_density_max 1.600
_refine_diff_density_min -1.094
_refine_diff_density_rms 0.227
_refine_ls_extinction_method none
_refine_ls_goodness_of_fit_ref 1.025
_refine_ls_hydrogen_treatment constr
_refine_ls_matrix_type full
_refine_ls_number_parameters 425
_refine_ls_number_reflns 6808
_refine_ls_number_restraints 0
_refine_ls_restrained_S_all 1.025
_refine_ls_R_factor_all 0.0992
_refine_ls_R_factor_gt 0.0539
_refine_ls_shift/su_max 0.001
_refine_ls_shift/su_mean 0.000
_refine_ls_structure_factor_coef Fsqd
_refine_ls_weighting_details 'w=1/[\s^2^(Fo^2^)+(0.0932P)^2^] where P=(Fo^2^+2Fc^2^)/3'
_refine_ls_weighting_scheme calc
_refine_ls_wR_factor_gt 0.1329
_refine_ls_wR_factor_ref 0.1903
_reflns_Friedel_coverage 0.000
_reflns_number_gt 4309
_reflns_number_total 6808
_reflns_threshold_expression 'I > 2\s(I)'
_cod_data_source_file d1ce00964h2.cif
_cod_data_source_block preex1
_cod_depositor_comments 'Adding full bibliography for 7244437--7244451.cif.'
_cod_database_code 7244451
_shelx_shelxl_version_number 2018/3
_chemical_oxdiff_formula 'C11 H10 N O'
_shelx_space_group_comment
;
The symmetry employed for this shelxl refinement is uniquely defined
by the following loop, which should always be used as a source of
symmetry information in preference to the above space-group names.
They are only intended as comments.
;
_reflns_odcompleteness_completeness 99.78
_reflns_odcompleteness_iscentric 1
_reflns_odcompleteness_theta 26.32
_olex2_refinement_description
;
1. Fixed Uiso
 At 1.2 times of:
  All C(H) groups
 At 1.5 times of:
  All C(H,H,H) groups
2.a Aromatic/amide H refined with riding coordinates:
 C8(H8), C16(H16), C1AA(H1AA), C3AA(H3AA), C2AA(H2AA), C4AA(H4AA), C5AA(H5AA),
 C20(H20), C8AA(H8AA), C6AA(H6AA), C5(H5), C6(H6), C9AA(H9AA), C2BA(H2BA),
 C0BA(H0BA), C1BA(H1BA), C11(H11), C3BA(H3BA)
2.b Idealised Me refined as rotating group:
 C1(H1A,H1B,H1C)
;
_olex2_submission_special_instructions 'No special instructions were received'
_oxdiff_exptl_absorpt_empirical_details
;
Empirical correction (ABSPACK) includes:
- Absorption correction using spherical harmonics
- Frame scaling
;
_oxdiff_exptl_absorpt_empirical_full_max 3.517
_oxdiff_exptl_absorpt_empirical_full_min 0.593

loop_
_space_group_symop_operation_xyz
'x, y, z'
'-x, -y, -z'

loop_
_atom_site_label
_atom_site_type_symbol
_atom_site_fract_x
_atom_site_fract_y
_atom_site_fract_z
_atom_site_U_iso_or_equiv
_atom_site_adp_type
_atom_site_occupancy
_atom_site_site_symmetry_order
_atom_site_calc_flag
_atom_site_refinement_flags_posn
_atom_site_refinement_flags_adp
_atom_site_refinement_flags_occupancy
_atom_site_disorder_assembly
_atom_site_disorder_group
Au1 Au 0.74785(5) 0.36347(4) 0.16942(4) 0.0575(2) Uani 1 1 d . . . . .
Au2 Au 0.77476(5) 0.15387(5) 0.31728(4) 0.0597(2) Uani 1 1 d . . . . .
Cu3 Cu 1.22656(16) -0.05163(14) 0.07772(14) 0.0584(4) Uani 1 1 d . . . . .
Cu4 Cu 0.69785(17) -0.41206(15) 0.49121(14) 0.0610(4) Uani 1 1 d . . . . .
N9 N 1.0600(12) -0.0036(11) 0.1947(10) 0.067(3) Uani 1 1 d . . . . .
C13 C 0.5913(13) 0.2604(13) 0.4010(11) 0.060(3) Uani 1 1 d . . . . .
C14 C 0.9583(17) 0.0480(14) 0.2346(15) 0.078(5) Uani 1 1 d . . . . .
C17 C 0.7482(15) 0.4680(11) 0.2799(11) 0.063(4) Uani 1 1 d . . . . .
C19 C 0.7393(13) 0.2570(12) 0.0634(10) 0.056(3) Uani 1 1 d . . . . .
N2AA N 0.7366(10) 0.5273(9) 0.3501(9) 0.060(3) Uani 1 1 d . . . . .
N1AA N 0.7404(13) 0.1880(11) 0.0073(10) 0.071(3) Uani 1 1 d . . . . .
N0AA N 0.4896(11) 0.3168(11) 0.4420(12) 0.080(4) Uani 1 1 d . . . . .
N4AA N 1.1772(10) 0.1102(10) -0.0018(8) 0.056(3) Uani 1 1 d . . . . .
N3AA N 1.4501(11) -0.1551(9) 0.1919(9) 0.060(3) Uani 1 1 d . . . . .
N7 N 1.3507(10) 0.0110(9) 0.1070(8) 0.053(3) Uani 1 1 d . . . . .
C8 C 1.0747(13) 0.1617(15) -0.0477(11) 0.072(4) Uani 1 1 d . . . . .
H8 H 1.028475 0.118496 -0.054769 0.086 Uiso 1 1 calc R . . . .
C12 C 1.4395(10) -0.0444(10) 0.1629(9) 0.046(3) Uani 1 1 d . . . . .
C16 C 1.0394(14) 0.2746(16) -0.0831(11) 0.081(5) Uani 1 1 d . . . . .
H16 H 0.973894 0.304910 -0.118268 0.097 Uiso 1 1 calc R . . . .
C18 C 1.2307(14) 0.1819(12) 0.0198(11) 0.062(4) Uani 1 1 d . . . . .
C0AA C 1.3336(12) 0.1215(11) 0.0755(10) 0.054(3) Uani 1 1 d . . . . .
C1AA C 1.1943(17) 0.2978(13) -0.0106(12) 0.080(5) Uani 1 1 d . . . . .
H1AA H 1.232047 0.344921 0.006232 0.096 Uiso 1 1 calc R . . . .
C10 C 1.5147(11) 0.0079(11) 0.1882(10) 0.052(3) Uani 1 1 d . . . . .
C3AA C 1.4942(14) 0.1224(14) 0.1553(12) 0.071(4) Uani 1 1 d . . . . .
H3AA H 1.543083 0.159111 0.170588 0.085 Uiso 1 1 calc R . . . .
C2AA C 1.4043(14) 0.1809(13) 0.1014(11) 0.064(4) Uani 1 1 d . . . . .
H2AA H 1.388737 0.258630 0.081517 0.077 Uiso 1 1 calc R . . . .
C4AA C 1.1000(15) 0.3443(14) -0.0671(11) 0.078(5) Uani 1 1 d . . . . .
H4AA H 1.078667 0.420098 -0.093261 0.093 Uiso 1 1 calc R . . . .
C5AA C 1.5989(15) -0.0571(16) 0.2509(13) 0.085(5) Uani 1 1 d . . . . .
H5AA H 1.647596 -0.023895 0.272217 0.101 Uiso 1 1 calc R . . . .
C20 C 1.5332(15) -0.2113(13) 0.2476(14) 0.089(5) Uani 1 1 d . . . . .
H20 H 1.541521 -0.287599 0.266751 0.107 Uiso 1 1 calc R . . . .
N4 N 0.6959(11) -0.1571(9) 0.5077(8) 0.055(3) Uani 1 1 d . . . . .
N5 N 0.7926(10) -0.3458(9) 0.5628(8) 0.048(2) Uani 1 1 d . . . . .
N6 N 0.8010(13) -0.5645(10) 0.5654(10) 0.076(4) Uani 1 1 d . . . . .
C7 C 0.8846(13) -0.5507(12) 0.6146(10) 0.056(3) Uani 1 1 d . . . . .
C7AA C 0.7755(12) -0.2319(11) 0.5651(9) 0.051(3) Uani 1 1 d . . . . .
C9 C 0.8692(12) -0.4240(11) 0.6200(11) 0.055(3) Uani 1 1 d . . . . .
C8AA C 0.8196(15) -0.6830(14) 0.5523(13) 0.079(4) Uani 1 1 d . . . . .
H8AA H 0.773683 -0.698653 0.511591 0.094 Uiso 1 1 calc R . . . .
C6AA C 1.6100(16) -0.1682(15) 0.2810(14) 0.085(5) Uani 1 1 d . . . . .
H6AA H 1.666076 -0.212643 0.321610 0.102 Uiso 1 1 calc R . . . .
C4 C 0.8326(13) -0.1890(11) 0.6261(10) 0.053(3) Uani 1 1 d . . . . .
C5 C 0.9233(13) -0.3840(13) 0.6847(12) 0.066(4) Uani 1 1 d . . . . .
H5 H 0.971682 -0.438628 0.725714 0.079 Uiso 1 1 calc R . . . .
C6 C 0.8019(14) -0.0607(12) 0.6278(12) 0.065(4) Uani 1 1 d . . . . .
H6 H 0.833212 -0.026766 0.669141 0.078 Uiso 1 1 calc R . . . .
C9AA C 0.6715(14) -0.0417(12) 0.5091(11) 0.065(4) Uani 1 1 d . . . . .
H9AA H 0.616050 0.009193 0.470433 0.078 Uiso 1 1 calc R . . . .
C2BA C 0.9753(14) -0.6486(13) 0.6521(13) 0.075(4) Uani 1 1 d . . . . .
H2BA H 1.033052 -0.637350 0.682463 0.090 Uiso 1 1 calc R . . . .
C0BA C 0.7250(15) 0.0075(12) 0.5659(11) 0.066(4) Uani 1 1 d . . . . .
H0BA H 0.707966 0.088843 0.561473 0.079 Uiso 1 1 calc R . . . .
C1BA C 0.9072(13) -0.2681(12) 0.6890(11) 0.063(4) Uani 1 1 d . . . . .
H1BA H 0.943782 -0.241956 0.731541 0.075 Uiso 1 1 calc R . . . .
C11 C 0.9800(18) -0.7600(14) 0.6447(13) 0.086(5) Uani 1 1 d . . . . .
H11 H 1.037131 -0.824890 0.673273 0.103 Uiso 1 1 calc R . . . .
C3BA C 0.8992(19) -0.7758(15) 0.5944(15) 0.092(5) Uani 1 1 d . . . . .
H3BA H 0.899995 -0.851589 0.589724 0.110 Uiso 1 1 calc R . . . .
C4BA C 1.340(2) 0.5402(17) 0.1308(18) 0.103(6) Uani 1 1 d . . . . .
N3 N 1.287(2) 0.4930(17) 0.1057(19) 0.149(8) Uani 1 1 d . . . . .
C1 C 1.4000(17) 0.6003(16) 0.1697(16) 0.105(6) Uani 1 1 d . . . . .
H1A H 1.484228 0.581276 0.123186 0.157 Uiso 1 1 calc GR . . . .
H1B H 1.410794 0.574158 0.236874 0.157 Uiso 1 1 calc GR . . . .
H1C H 1.346047 0.686598 0.175479 0.157 Uiso 1 1 calc GR . . . .

loop_
_atom_site_aniso_label
_atom_site_aniso_U_11
_atom_site_aniso_U_22
_atom_site_aniso_U_33
_atom_site_aniso_U_23
_atom_site_aniso_U_13
_atom_site_aniso_U_12
Au1 0.0740(4) 0.0471(3) 0.0576(4) 0.0002(2) -0.0274(3) -0.0264(3)
Au2 0.0588(3) 0.0589(3) 0.0652(4) 0.0103(3) -0.0180(3) -0.0287(3)
Cu3 0.0630(10) 0.0575(9) 0.0685(11) 0.0005(8) -0.0268(9) -0.0333(8)
Cu4 0.0694(11) 0.0604(10) 0.0621(11) -0.0013(8) -0.0266(9) -0.0311(8)
N9 0.062(7) 0.077(8) 0.095(10) 0.026(7) -0.050(8) -0.044(7)
C13 0.049(8) 0.070(9) 0.054(9) 0.001(7) -0.004(7) -0.027(7)
C14 0.077(10) 0.076(10) 0.130(15) 0.044(10) -0.074(11) -0.056(9)
C17 0.097(11) 0.038(6) 0.056(9) -0.002(6) -0.039(8) -0.020(7)
C19 0.052(7) 0.058(8) 0.039(7) -0.006(6) 0.007(6) -0.018(6)
N2AA 0.059(7) 0.048(6) 0.073(8) 0.007(6) -0.026(6) -0.018(5)
N1AA 0.103(10) 0.063(7) 0.085(9) 0.017(7) -0.050(8) -0.057(7)
N0AA 0.049(7) 0.064(8) 0.122(12) 0.003(8) -0.019(8) -0.022(6)
N4AA 0.049(6) 0.064(7) 0.049(7) 0.003(5) -0.018(5) -0.016(5)
N3AA 0.059(7) 0.044(6) 0.066(8) -0.008(5) -0.018(6) -0.012(5)
N7 0.055(6) 0.057(6) 0.055(7) 0.000(5) -0.024(5) -0.027(5)
C8 0.057(8) 0.096(11) 0.065(10) 0.015(9) -0.027(8) -0.031(8)
C12 0.030(5) 0.050(7) 0.045(7) -0.021(5) -0.008(5) -0.005(5)
C16 0.049(8) 0.101(13) 0.045(9) -0.005(8) -0.001(7) 0.005(8)
C18 0.080(9) 0.055(7) 0.067(9) 0.023(7) -0.038(8) -0.036(7)
C0AA 0.053(7) 0.042(7) 0.052(8) -0.002(6) -0.003(6) -0.012(6)
C1AA 0.115(13) 0.056(8) 0.069(10) -0.002(7) -0.027(10) -0.035(9)
C10 0.038(6) 0.051(7) 0.046(7) -0.011(6) 0.002(6) -0.007(5)
C3AA 0.072(10) 0.096(11) 0.073(10) 0.015(9) -0.031(8) -0.056(9)
C2AA 0.085(10) 0.077(9) 0.063(9) 0.016(7) -0.025(8) -0.062(8)
C4AA 0.070(10) 0.071(10) 0.048(9) -0.003(7) -0.002(8) 0.002(8)
C5AA 0.081(11) 0.118(14) 0.085(12) 0.003(10) -0.049(10) -0.056(10)
C20 0.088(11) 0.049(8) 0.123(15) 0.017(9) -0.058(11) -0.009(8)
N4 0.081(8) 0.059(6) 0.040(6) -0.001(5) -0.028(6) -0.038(6)
N5 0.060(6) 0.049(6) 0.041(6) 0.002(4) -0.012(5) -0.029(5)
N6 0.112(11) 0.064(7) 0.072(9) 0.019(6) -0.028(8) -0.056(8)
C7 0.059(8) 0.061(8) 0.046(8) 0.009(6) -0.007(6) -0.029(7)
C7AA 0.058(7) 0.066(8) 0.041(7) 0.004(6) -0.015(6) -0.037(6)
C9 0.049(7) 0.057(7) 0.070(9) 0.016(7) -0.027(7) -0.029(6)
C8AA 0.076(10) 0.069(10) 0.081(12) -0.013(8) -0.015(9) -0.024(8)
C6AA 0.084(11) 0.082(11) 0.112(14) 0.008(10) -0.068(11) -0.034(9)
C4 0.068(8) 0.059(7) 0.050(8) 0.007(6) -0.026(7) -0.039(7)
C5 0.054(8) 0.071(9) 0.069(10) 0.020(8) -0.012(7) -0.028(7)
C6 0.075(9) 0.067(8) 0.079(10) 0.019(8) -0.034(8) -0.047(8)
C9AA 0.082(10) 0.058(8) 0.072(10) 0.019(7) -0.039(8) -0.037(7)
C2BA 0.061(8) 0.071(9) 0.094(12) 0.035(9) -0.023(8) -0.031(7)
C0BA 0.087(10) 0.054(8) 0.060(9) 0.000(7) -0.014(8) -0.036(7)
C1BA 0.075(9) 0.074(9) 0.072(10) 0.020(7) -0.044(8) -0.050(8)
C11 0.108(14) 0.058(9) 0.076(12) 0.013(8) -0.008(10) -0.032(9)
C3BA 0.115(14) 0.070(10) 0.107(15) 0.042(10) -0.044(12) -0.050(10)
C4BA 0.121(16) 0.081(12) 0.129(18) 0.029(12) -0.057(14) -0.054(12)
N3 0.21(2) 0.111(14) 0.19(2) 0.049(14) -0.103(18) -0.105(16)
C1 0.088(13) 0.097(13) 0.109(16) -0.036(12) -0.012(12) -0.027(11)

loop_
_atom_type_symbol
_atom_type_description
_atom_type_scat_dispersion_real
_atom_type_scat_dispersion_imag
_atom_type_scat_source
C C 0.0033 0.0016 'International Tables Vol C Tables 4.2.6.8 and 6.1.1.4'
H H 0.0000 0.0000 'International Tables Vol C Tables 4.2.6.8 and 6.1.1.4'
Au Au -2.0133 8.8022 'International Tables Vol C Tables 4.2.6.8 and 6.1.1.4'
Cu Cu 0.3201 1.2651 'International Tables Vol C Tables 4.2.6.8 and 6.1.1.4'
N N 0.0061 0.0033 'International Tables Vol C Tables 4.2.6.8 and 6.1.1.4'

loop_
_geom_angle_atom_site_label_1
_geom_angle_atom_site_label_2
_geom_angle_atom_site_label_3
_geom_angle
_geom_angle_site_symmetry_1
_geom_angle_site_symmetry_3
_geom_angle_publ_flag
C17 Au1 Au2 91.3(4) . . ?
C17 Au1 C19 176.8(6) . . ?
C19 Au1 Au2 86.8(4) . . ?
C13 Au2 Au1 88.1(4) . . ?
C14 Au2 Au1 92.0(4) . . ?
C14 Au2 C13 179.6(6) . . ?
N9 Cu3 N4AA 100.8(4) . . ?
N9 Cu3 N7 113.3(5) . . ?
N1AA Cu3 N9 111.3(5) 2_755 . ?
N1AA Cu3 N4AA 112.4(5) 2_755 . ?
N1AA Cu3 N7 130.9(5) 2_755 . ?
N7 Cu3 N4AA 78.1(4) . . ?
N2AA Cu4 N0AA 114.7(5) 1_545 2_656 ?
N2AA Cu4 N5 131.2(4) 1_545 . ?
N2AA Cu4 N6 104.9(5) 1_545 . ?
N0AA Cu4 N5 105.4(5) 2_656 . ?
N0AA Cu4 N6 116.5(5) 2_656 . ?
N5 Cu4 N6 79.1(4) . . ?
C14 N9 Cu3 156.9(13) . . ?
N0AA C13 Au2 176.1(15) . . ?
N9 C14 Au2 174.0(15) . . ?
N2AA C17 Au1 172.5(14) . . ?
N1AA C19 Au1 174.1(12) . . ?
C17 N2AA Cu4 160.5(11) . 1_565 ?
C19 N1AA Cu3 168.3(13) . 2_755 ?
C13 N0AA Cu4 175.5(15) . 2_656 ?
C8 N4AA Cu3 126.2(10) . . ?
C18 N4AA Cu3 114.1(8) . . ?
C18 N4AA C8 117.4(12) . . ?
C20 N3AA C12 116.7(12) . . ?
C12 N7 Cu3 125.1(9) . . ?
C0AA N7 Cu3 116.3(9) . . ?
C0AA N7 C12 118.3(11) . . ?
C16 C8 N4AA 121.5(15) . . ?
N3AA C12 C10 122.9(11) . . ?
N7 C12 N3AA 114.4(11) . . ?
N7 C12 C10 122.7(12) . . ?
C8 C16 C4AA 120.5(15) . . ?
N4AA C18 C0AA 113.5(11) . . ?
N4AA C18 C1AA 122.5(13) . . ?
C1AA C18 C0AA 124.0(13) . . ?
N7 C0AA C18 116.6(12) . . ?
N7 C0AA C2AA 121.6(12) . . ?
C2AA C0AA C18 121.6(12) . . ?
C18 C1AA C4AA 119.4(16) . . ?
C12 C10 C5AA 116.7(12) . . ?
C3AA C10 C12 117.7(12) . . ?
C3AA C10 C5AA 125.4(14) . . ?
C2AA C3AA C10 120.8(13) . . ?
C3AA C2AA C0AA 118.8(13) . . ?
C16 C4AA C1AA 118.1(15) . . ?
C6AA C5AA C10 120.8(14) . . ?
N3AA C20 C6AA 126.3(15) . . ?
C9AA N4 C7AA 119.1(11) . . ?
C7AA N5 Cu4 125.2(8) . . ?
C7AA N5 C9 118.6(11) . . ?
C9 N5 Cu4 115.9(8) . . ?
C7 N6 Cu4 114.6(8) . . ?
C7 N6 C8AA 114.8(13) . . ?
C8AA N6 Cu4 128.7(11) . . ?
N6 C7 C9 113.5(11) . . ?
N6 C7 C2BA 121.6(13) . . ?
C2BA C7 C9 124.9(14) . . ?
N4 C7AA C4 121.9(11) . . ?
N5 C7AA N4 116.0(11) . . ?
N5 C7AA C4 122.1(11) . . ?
N5 C9 C7 116.1(11) . . ?
N5 C9 C5 121.0(12) . . ?
C5 C9 C7 122.8(12) . . ?
C3BA C8AA N6 123.8(17) . . ?
C5AA C6AA C20 116.5(14) . . ?
C7AA C4 C6 117.9(11) . . ?
C1BA C4 C7AA 119.6(11) . . ?
C1BA C4 C6 122.3(12) . . ?
C1BA C5 C9 121.8(13) . . ?
C0BA C6 C4 116.9(13) . . ?
N4 C9AA C0BA 122.8(13) . . ?
C11 C2BA C7 120.3(17) . . ?
C6 C0BA C9AA 121.5(13) . . ?
C5 C1BA C4 116.9(12) . . ?
C2BA C11 C3BA 118.8(16) . . ?
C8AA C3BA C11 120.1(17) . . ?
N3 C4BA C1 176(3) . . ?

loop_
_geom_bond_atom_site_label_1
_geom_bond_atom_site_label_2
_geom_bond_distance
_geom_bond_site_symmetry_2
_geom_bond_publ_flag
Au1 Au2 3.1340(8) . ?
Au1 C17 1.991(13) . ?
Au1 C19 2.009(15) . ?
Au2 C13 2.011(13) . ?
Au2 C14 2.006(19) . ?
Cu3 N9 2.037(14) . ?
Cu3 N1AA 1.893(12) 2_755 ?
Cu3 N4AA 2.131(11) . ?
Cu3 N7 2.037(10) . ?
Cu4 N2AA 1.919(12) 1_545 ?
Cu4 N0AA 1.964(12) 2_656 ?
Cu4 N5 2.046(10) . ?
Cu4 N6 2.102(12) . ?
N9 C14 1.076(19) . ?
C13 N0AA 1.088(16) . ?
C17 N2AA 1.150(16) . ?
C19 N1AA 1.144(16) . ?
N4AA C8 1.375(16) . ?
N4AA C18 1.358(17) . ?
N3AA C12 1.358(16) . ?
N3AA C20 1.308(18) . ?
N7 C12 1.353(15) . ?
N7 C0AA 1.348(15) . ?
C8 C16 1.36(2) . ?
C12 C10 1.402(17) . ?
C16 C4AA 1.38(2) . ?
C18 C0AA 1.476(18) . ?
C18 C1AA 1.371(18) . ?
C0AA C2AA 1.424(18) . ?
C1AA C4AA 1.39(2) . ?
C10 C3AA 1.390(18) . ?
C10 C5AA 1.409(19) . ?
C3AA C2AA 1.349(19) . ?
C5AA C6AA 1.37(2) . ?
C20 C6AA 1.39(2) . ?
N4 C7AA 1.360(15) . ?
N4 C9AA 1.316(15) . ?
N5 C7AA 1.322(15) . ?
N5 C9 1.357(15) . ?
N6 C7 1.376(18) . ?
N6 C8AA 1.383(18) . ?
C7 C9 1.485(17) . ?
C7 C2BA 1.388(18) . ?
C7AA C4 1.414(16) . ?
C9 C5 1.402(19) . ?
C8AA C3BA 1.33(2) . ?
C4 C6 1.452(17) . ?
C4 C1BA 1.404(17) . ?
C5 C1BA 1.350(18) . ?
C6 C0BA 1.361(19) . ?
C9AA C0BA 1.391(19) . ?
C2BA C11 1.35(2) . ?
C11 C3BA 1.37(2) . ?
C4BA N3 1.12(2) . ?
C4BA C1 1.41(3) . ?
